data_1557966
loop_
_publ_author_name
'Wang, Yang'
'Zhou, Chulu'
'Cheng, Jianhua'

_publ_section_title
;
 Binuclear Scandium Initiators for the Syndiospecific Triblock
 Copolymerization of Styrene with \e-Caprolactone
;
_journal_name_full Macromolecules
_journal_paper_doi 10.1021/acs.macromol.9b02602
_journal_year 2020
_chemical_formula_moiety 'C50 H80 Cl2 N2 O2 Sc2 Si2'
_chemical_formula_sum 'C50 H80 Cl2 N2 O2 Sc2 Si2'
_chemical_formula_weight 958.16
_space_group_crystal_system triclinic
_space_group_IT_number 2
_space_group_name_Hall '-P 1'
_space_group_name_H-M_alt 'P -1'
_atom_sites_solution_hydrogens geom
_atom_sites_solution_primary iterative
_atom_sites_solution_secondary iterative
_audit_creation_method SHELXL-2018/3
_cell_angle_alpha 79.750(3)
_cell_angle_beta 89.746(2)
_cell_angle_gamma 77.906(3)
_cell_formula_units_Z 2
_cell_length_a 11.2926(14)
_cell_length_b 14.8104(18)
_cell_length_c 16.260(2)
_cell_measurement_reflns_used 1143
_cell_measurement_temperature 193(2)
_cell_measurement_theta_max 22.55
_cell_measurement_theta_min 2.28
_cell_volume 2615.1(6)
_computing_molecular_graphics 'ORTEP-3 for Windows (Farrugia, 2014)'
_computing_publication_material 'WinGX publication routines (Farrugia, 2018)'
_computing_structure_refinement 'SHELXL-2018/3 (Sheldrick, 2018)'
_computing_structure_solution 'SUPERFLIP (Palatinus & Chapuis,2007)'
_diffrn_ambient_temperature 193(2)
_diffrn_measured_fraction_theta_full 0.978
_diffrn_measured_fraction_theta_max 0.978
_diffrn_measurement_device_type 'CCD area detector'
_diffrn_measurement_method 'phi and omega scans'
_diffrn_radiation_type MoK\a
_diffrn_radiation_wavelength 0.71073
_diffrn_reflns_av_R_equivalents 0.0596
_diffrn_reflns_av_unetI/netI 0.1498
_diffrn_reflns_Laue_measured_fraction_full 0.978
_diffrn_reflns_Laue_measured_fraction_max 0.978
_diffrn_reflns_limit_h_max 12
_diffrn_reflns_limit_h_min -13
_diffrn_reflns_limit_k_max 12
_diffrn_reflns_limit_k_min -17
_diffrn_reflns_limit_l_max 19
_diffrn_reflns_limit_l_min -19
_diffrn_reflns_number 13538
_diffrn_reflns_point_group_measured_fraction_full 0.978
_diffrn_reflns_point_group_measured_fraction_max 0.978
_diffrn_reflns_theta_full 24.999
_diffrn_reflns_theta_max 24.999
_diffrn_reflns_theta_min 1.273
_exptl_absorpt_coefficient_mu 0.446
_exptl_absorpt_correction_T_max 0.935
_exptl_absorpt_correction_T_min 0.911
_exptl_absorpt_correction_type empirical
_exptl_absorpt_process_details 'Sheldrick, G. M. SADABS, Version 2.10; Bruker AXS, Inc.: Madison, WI 2003.'
_exptl_crystal_colour Pale-Yellow
_exptl_crystal_density_diffrn 1.217
_exptl_crystal_density_method 'not measured'
_exptl_crystal_description Fragment
_exptl_crystal_F_000 1028
_exptl_crystal_size_max 0.210
_exptl_crystal_size_mid 0.180
_exptl_crystal_size_min 0.150
_refine_diff_density_max 0.616
_refine_diff_density_min -0.600
_refine_diff_density_rms 0.086
_refine_ls_extinction_method none
_refine_ls_goodness_of_fit_ref 0.986
_refine_ls_hydrogen_treatment constr
_refine_ls_matrix_type full
_refine_ls_number_parameters 535
_refine_ls_number_reflns 9011
_refine_ls_number_restraints 1
_refine_ls_restrained_S_all 1.014
_refine_ls_R_factor_all 0.1509
_refine_ls_R_factor_gt 0.0770
_refine_ls_shift/su_max 0.001
_refine_ls_shift/su_mean 0.000
_refine_ls_structure_factor_coef Fsqd
_refine_ls_weighting_details 'w=1/[\s^2^(Fo^2^)+(0.0794P)^2^] where P=(Fo^2^+2Fc^2^)/3'
_refine_ls_weighting_scheme calc
_refine_ls_wR_factor_gt 0.1594
_refine_ls_wR_factor_ref 0.1995
_reflns_Friedel_coverage 0.000
_reflns_number_gt 4845
_reflns_number_total 9011
_reflns_threshold_expression 'I > 2\s(I)'
_cod_data_source_file ma9b02602_si_002.cif
_cod_data_source_block D230
_cod_database_code 1557966
_shelx_shelxl_version_number 2018/3
_shelx_space_group_comment
;
The symmetry employed for this shelxl refinement is uniquely defined
by the following loop, which should always be used as a source of
symmetry information in preference to the above space-group names.
They are only intended as comments.
;
_shelx_estimated_absorpt_t_min 0.912
_shelx_estimated_absorpt_t_max 0.936

loop_
_space_group_symop_operation_xyz
'x, y, z'
'-x, -y, -z'

loop_
_atom_site_label
_atom_site_type_symbol
_atom_site_fract_x
_atom_site_fract_y
_atom_site_fract_z
_atom_site_U_iso_or_equiv
_atom_site_adp_type
_atom_site_occupancy
_atom_site_site_symmetry_order
_atom_site_calc_flag
_atom_site_refinement_flags_posn
_atom_site_refinement_flags_adp
_atom_site_refinement_flags_occupancy
_atom_site_disorder_assembly
_atom_site_disorder_group
C1 C 1.3398(5) 0.8482(4) 0.8005(3) 0.0273(14) Uani 1 1 d . . . . .
H1A H 1.357580 0.911805 0.790604 0.033 Uiso 1 1 calc R U . . .
H1B H 1.408429 0.804498 0.780964 0.033 Uiso 1 1 calc R U . . .
C2 C 1.2255(5) 0.8486(4) 0.7553(3) 0.0235(13) Uani 1 1 d . . . . .
C4 C 1.2183(5) 0.8164(4) 0.6803(3) 0.0289(14) Uani 1 1 d . . . . .
H4 H 1.290769 0.793303 0.653891 0.035 Uiso 1 1 calc R U . . .
C5 C 1.1068(5) 0.8174(4) 0.6436(3) 0.0302(15) Uani 1 1 d . . . . .
H5 H 1.105719 0.794055 0.592915 0.036 Uiso 1 1 calc R U . . .
C6 C 0.9972(5) 0.8511(4) 0.6777(3) 0.0274(14) Uani 1 1 d . . . . .
C7 C 1.0055(5) 0.8826(4) 0.7544(3) 0.0287(14) Uani 1 1 d . . . . .
H7 H 0.933031 0.906476 0.780333 0.034 Uiso 1 1 calc R U . . .
C8 C 1.1153(5) 0.8798(4) 0.7926(3) 0.0246(13) Uani 1 1 d . . . . .
C9 C 1.0178(5) 0.8973(5) 0.9253(3) 0.0332(16) Uani 1 1 d . . . . .
H9A H 1.029000 0.915652 0.979351 0.050 Uiso 1 1 calc R U . . .
H9B H 0.945416 0.938498 0.895891 0.050 Uiso 1 1 calc R U . . .
H9C H 1.008029 0.832145 0.934555 0.050 Uiso 1 1 calc R U . . .
C10 C 1.1361(5) 1.0067(4) 0.8627(4) 0.0346(15) Uani 1 1 d . . . . .
H10A H 1.142598 1.024518 0.917397 0.052 Uiso 1 1 calc R U . . .
H10B H 1.208631 1.014385 0.831211 0.052 Uiso 1 1 calc R U . . .
H10C H 1.064274 1.046796 0.831625 0.052 Uiso 1 1 calc R U . . .
C11 C 0.8783(5) 0.8546(4) 0.6388(3) 0.0283(14) Uani 1 1 d . . . . .
C12 C 0.7765(5) 0.8468(5) 0.6854(4) 0.0354(16) Uani 1 1 d . . . . .
H12 H 0.783477 0.837878 0.744632 0.042 Uiso 1 1 calc R U . . .
C13 C 0.6658(5) 0.8516(4) 0.6479(4) 0.0348(16) Uani 1 1 d . . . . .
H13 H 0.597872 0.847998 0.682108 0.042 Uiso 1 1 calc R U . . .
C14 C 0.6494(5) 0.8616(4) 0.5603(3) 0.0255(14) Uani 1 1 d . . . . .
C15 C 0.7537(5) 0.8663(4) 0.5148(3) 0.0273(14) Uani 1 1 d . . . . .
C16 C 0.8652(5) 0.8651(4) 0.5518(3) 0.0279(14) Uani 1 1 d . . . . .
H16 H 0.932667 0.871454 0.517845 0.033 Uiso 1 1 calc R U . . .
C17 C 0.5364(5) 0.8603(4) 0.5170(3) 0.0259(14) Uani 1 1 d . . . . .
H17A H 0.492481 0.925236 0.494737 0.031 Uiso 1 1 calc R U . . .
H17B H 0.483617 0.829360 0.556217 0.031 Uiso 1 1 calc R U . . .
C18 C 0.8519(5) 0.8424(5) 0.3822(3) 0.0374(17) Uani 1 1 d . . . . .
H18A H 0.834739 0.848560 0.322190 0.056 Uiso 1 1 calc R U . . .
H18B H 0.908912 0.881758 0.390727 0.056 Uiso 1 1 calc R U . . .
H18C H 0.887591 0.776673 0.405730 0.056 Uiso 1 1 calc R U . . .
C19 C 0.6867(6) 0.9712(4) 0.3850(4) 0.0400(17) Uani 1 1 d . . . . .
H19A H 0.676380 0.975279 0.324538 0.060 Uiso 1 1 calc R U . . .
H19B H 0.607893 0.992338 0.408583 0.060 Uiso 1 1 calc R U . . .
H19C H 0.741825 1.011123 0.395790 0.060 Uiso 1 1 calc R U . . .
C20 C 1.5715(6) 0.8674(6) 0.8908(4) 0.054(2) Uani 1 1 d . . . . .
H20A H 1.533893 0.930703 0.859861 0.065 Uiso 1 1 calc R U . . .
H20B H 1.585414 0.823348 0.850794 0.065 Uiso 1 1 calc R U . . .
C21 C 1.6882(7) 0.8692(7) 0.9320(5) 0.080(2) Uani 1 1 d . . . . .
H21A H 1.752385 0.815737 0.922327 0.097 Uiso 1 1 calc R U . . .
H21B H 1.714368 0.928413 0.910129 0.097 Uiso 1 1 calc R U . . .
C22 C 1.6637(7) 0.8621(7) 1.0215(5) 0.080(2) Uani 1 1 d . . . . .
H22A H 1.727553 0.813004 1.054500 0.097 Uiso 1 1 calc R U . . .
H22B H 1.664989 0.922563 1.039023 0.097 Uiso 1 1 calc R U . . .
C23 C 1.5480(6) 0.8390(5) 1.0374(4) 0.0500(19) Uani 1 1 d . . . . .
H23A H 1.496048 0.886614 1.064965 0.060 Uiso 1 1 calc R U . . .
H23B H 1.557475 0.776909 1.074362 0.060 Uiso 1 1 calc R U . . .
C24 C 1.2326(5) 0.6607(4) 1.0037(3) 0.0287(14) Uani 1 1 d . . . . .
C25 C 1.3527(5) 0.6501(4) 1.0385(4) 0.0325(15) Uani 1 1 d . . . . .
C26 C 1.4365(5) 0.6364(4) 0.9759(4) 0.0345(16) Uani 1 1 d . . . . .
C27 C 1.3718(5) 0.6387(4) 0.9006(4) 0.0322(15) Uani 1 1 d . . . . .
C28 C 1.2477(5) 0.6527(4) 0.9176(3) 0.0288(14) Uani 1 1 d . . . . .
C29 C 1.1509(6) 0.6465(4) 0.8560(4) 0.0400(17) Uani 1 1 d . . . . .
H29A H 1.071382 0.658709 0.881088 0.060 Uiso 1 1 calc R U . . .
H29B H 1.151322 0.693280 0.805134 0.060 Uiso 1 1 calc R U . . .
H29C H 1.167240 0.583576 0.841767 0.060 Uiso 1 1 calc R U . . .
C30 C 1.4269(6) 0.6169(5) 0.8204(4) 0.0479(19) Uani 1 1 d . . . . .
H30A H 1.514877 0.610475 0.824687 0.072 Uiso 1 1 calc R U . . .
H30B H 1.408660 0.557970 0.809907 0.072 Uiso 1 1 calc R U . . .
H30C H 1.393036 0.667853 0.774193 0.072 Uiso 1 1 calc R U . . .
C31 C 1.5741(5) 0.6119(5) 0.9862(5) 0.055(2) Uani 1 1 d . . . . .
H31A H 1.609670 0.606543 0.931740 0.082 Uiso 1 1 calc R U . . .
H31B H 1.601847 0.661284 1.008701 0.082 Uiso 1 1 calc R U . . .
H31C H 1.599310 0.551925 1.024823 0.082 Uiso 1 1 calc R U . . .
C32 C 1.3838(6) 0.6493(5) 1.1291(4) 0.0488(19) Uani 1 1 d . . . . .
H32A H 1.308973 0.660567 1.160024 0.073 Uiso 1 1 calc R U . . .
H32B H 1.433994 0.588038 1.153608 0.073 Uiso 1 1 calc R U . . .
H32C H 1.428412 0.698621 1.132453 0.073 Uiso 1 1 calc R U . . .
C33 C 1.0562(8) 0.7332(6) 1.1390(5) 0.071(3) Uani 1 1 d . . . . .
H33A H 1.127280 0.736610 1.171751 0.107 Uiso 1 1 calc R U . . .
H33B H 1.024372 0.794552 1.103885 0.107 Uiso 1 1 calc R U . . .
H33C H 0.993707 0.715836 1.176889 0.107 Uiso 1 1 calc R U . . .
C34 C 1.1451(6) 0.5242(5) 1.1402(4) 0.0479(19) Uani 1 1 d . . . . .
H34A H 1.217643 0.521645 1.174128 0.072 Uiso 1 1 calc R U . . .
H34B H 1.078582 0.513384 1.177072 0.072 Uiso 1 1 calc R U . . .
H34C H 1.162117 0.475704 1.105386 0.072 Uiso 1 1 calc R U . . .
C35 C 0.9627(6) 0.6395(5) 1.0105(4) 0.058(2) Uani 1 1 d . . . . .
H35A H 0.983592 0.592579 0.974256 0.087 Uiso 1 1 calc R U . . .
H35B H 0.900733 0.622609 1.049068 0.087 Uiso 1 1 calc R U . . .
H35C H 0.931398 0.701324 0.976064 0.087 Uiso 1 1 calc R U . . .
C36 C 0.3274(6) 0.8342(7) 0.2943(5) 0.081(3) Uani 1 1 d . . . . .
H36A H 0.363232 0.873423 0.249293 0.097 Uiso 1 1 calc R U . . .
H36B H 0.340840 0.769737 0.282090 0.097 Uiso 1 1 calc R U . . .
C37 C 0.2032(7) 0.8711(8) 0.2973(5) 0.106(4) Uani 1 1 d . . . . .
H37A H 0.156631 0.829176 0.277166 0.127 Uiso 1 1 calc R U . . .
H37B H 0.181753 0.933487 0.260664 0.127 Uiso 1 1 calc R U . . .
C38 C 0.1728(6) 0.8796(5) 0.3835(4) 0.054(2) Uani 1 1 d . . . . .
H38A H 0.140853 0.825191 0.411811 0.065 Uiso 1 1 calc R U . . .
H38B H 0.112029 0.938022 0.385450 0.065 Uiso 1 1 calc R U . . .
C39 C 0.2932(5) 0.8821(5) 0.4234(4) 0.0406(17) Uani 1 1 d . . . . .
H39A H 0.301983 0.947633 0.420738 0.049 Uiso 1 1 calc R U . . .
H39B H 0.299704 0.850246 0.482614 0.049 Uiso 1 1 calc R U . . .
C40 C 0.7009(5) 0.6192(4) 0.4087(3) 0.0263(14) Uani 1 1 d . . . . .
C41 C 0.5772(5) 0.6185(4) 0.3966(3) 0.0275(14) Uani 1 1 d . . . . .
C42 C 0.5149(5) 0.6307(4) 0.4705(4) 0.0288(14) Uani 1 1 d . . . . .
C43 C 0.6006(5) 0.6401(4) 0.5302(3) 0.0291(14) Uani 1 1 d . . . . .
C44 C 0.7146(5) 0.6324(4) 0.4936(3) 0.0289(14) Uani 1 1 d . . . . .
C45 C 0.5123(6) 0.6007(5) 0.3220(4) 0.0494(19) Uani 1 1 d . . . . .
H45A H 0.568790 0.593928 0.276477 0.074 Uiso 1 1 calc DR U . . .
H45B H 0.481779 0.542961 0.337706 0.074 Uiso 1 1 calc R U . . .
H45C H 0.444367 0.653614 0.303505 0.074 Uiso 1 1 calc R U . . .
C46 C 0.3837(5) 0.6282(5) 0.4864(4) 0.0481(19) Uani 1 1 d . . . . .
H46A H 0.364930 0.638842 0.543195 0.072 Uiso 1 1 calc R U . . .
H46B H 0.331694 0.677315 0.445942 0.072 Uiso 1 1 calc R U . . .
H46C H 0.369263 0.566680 0.480198 0.072 Uiso 1 1 calc R U . . .
C47 C 0.5767(6) 0.6420(5) 0.6210(4) 0.0479(19) Uani 1 1 d . . . . .
H47A H 0.489779 0.647779 0.630050 0.072 Uiso 1 1 calc R U . . .
H47B H 0.621663 0.583686 0.655181 0.072 Uiso 1 1 calc R U . . .
H47C H 0.603086 0.695641 0.636843 0.072 Uiso 1 1 calc R U . . .
C48 C 0.8296(5) 0.6263(5) 0.5417(4) 0.0440(18) Uani 1 1 d . . . . .
H48A H 0.897664 0.621420 0.504006 0.066 Uiso 1 1 calc R U . . .
H48B H 0.823458 0.682780 0.566461 0.066 Uiso 1 1 calc R U . . .
H48C H 0.843051 0.570776 0.586257 0.066 Uiso 1 1 calc R U . . .
C49 C 0.8527(6) 0.4412(5) 0.3695(4) 0.0515(19) Uani 1 1 d . . . . .
H49A H 0.916746 0.413175 0.335174 0.077 Uiso 1 1 calc R U . . .
H49B H 0.877999 0.422051 0.428673 0.077 Uiso 1 1 calc R U . . .
H49C H 0.778225 0.419935 0.359853 0.077 Uiso 1 1 calc R U . . .
C50 C 0.7890(6) 0.6025(6) 0.2246(4) 0.068(2) Uani 1 1 d . . . . .
H50A H 0.773444 0.670797 0.206927 0.102 Uiso 1 1 calc R U . . .
H50B H 0.858156 0.573245 0.194863 0.102 Uiso 1 1 calc R U . . .
H50C H 0.717209 0.579460 0.211762 0.102 Uiso 1 1 calc DR U . . .
C51 C 0.9736(6) 0.6071(5) 0.3517(4) 0.055(2) Uani 1 1 d . . . . .
H51A H 0.961776 0.675543 0.336785 0.082 Uiso 1 1 calc R U . . .
H51B H 1.004529 0.586412 0.409661 0.082 Uiso 1 1 calc R U . . .
H51C H 1.031958 0.577783 0.314398 0.082 Uiso 1 1 calc R U . . .
N1 N 1.1250(4) 0.9060(3) 0.8745(3) 0.0253(11) Uani 1 1 d . . . . .
N2 N 0.7381(4) 0.8728(3) 0.4243(3) 0.0258(11) Uani 1 1 d . . . . .
O1 O 1.4935(3) 0.8370(3) 0.9559(2) 0.0365(11) Uani 1 1 d . . . . .
O2 O 0.3849(3) 0.8327(3) 0.3748(2) 0.0358(11) Uani 1 1 d . . . . .
Cl1 Cl 1.25643(13) 0.88787(11) 1.05401(9) 0.0357(4) Uani 1 1 d . . . . .
Cl2 Cl 0.61169(14) 0.83220(12) 0.26011(9) 0.0407(4) Uani 1 1 d . . . . .
Sc1 Sc 1.31171(9) 0.80058(8) 0.93816(6) 0.0237(3) Uani 1 1 d . . . . .
Sc2 Sc 0.58390(9) 0.78012(8) 0.41078(6) 0.0234(3) Uani 1 1 d . . . . .
Si1 Si 1.10057(16) 0.64320(13) 1.07129(11) 0.0382(5) Uani 1 1 d . . . . .
Si2 Si 0.82415(16) 0.57151(13) 0.34041(11) 0.0374(5) Uani 1 1 d . . . . .

loop_
_atom_site_aniso_label
_atom_site_aniso_U_11
_atom_site_aniso_U_22
_atom_site_aniso_U_33
_atom_site_aniso_U_23
_atom_site_aniso_U_13
_atom_site_aniso_U_12
C1 0.023(3) 0.034(4) 0.026(3) -0.003(3) 0.001(2) -0.010(3)
C2 0.025(3) 0.019(3) 0.023(3) 0.001(3) -0.002(2) -0.004(3)
C4 0.026(3) 0.037(4) 0.025(3) -0.005(3) 0.004(3) -0.011(3)
C5 0.034(3) 0.036(4) 0.022(3) -0.004(3) -0.007(3) -0.009(3)
C6 0.030(3) 0.033(4) 0.021(3) -0.002(3) -0.001(3) -0.012(3)
C7 0.026(3) 0.032(4) 0.027(3) -0.005(3) -0.001(3) -0.003(3)
C8 0.028(3) 0.027(4) 0.020(3) -0.006(3) -0.003(3) -0.006(3)
C9 0.023(3) 0.050(5) 0.030(3) -0.017(3) 0.003(3) -0.008(3)
C10 0.041(4) 0.030(4) 0.034(4) -0.008(3) -0.008(3) -0.008(3)
C11 0.034(3) 0.032(4) 0.023(3) -0.009(3) -0.002(3) -0.011(3)
C12 0.029(3) 0.060(5) 0.023(3) -0.014(3) 0.003(3) -0.017(3)
C13 0.035(4) 0.046(4) 0.028(3) -0.013(3) 0.003(3) -0.012(3)
C14 0.029(3) 0.023(4) 0.026(3) -0.010(3) 0.000(3) -0.007(3)
C15 0.032(3) 0.030(4) 0.023(3) -0.008(3) -0.002(3) -0.009(3)
C16 0.025(3) 0.035(4) 0.027(3) -0.009(3) 0.004(3) -0.013(3)
C17 0.021(3) 0.029(4) 0.029(3) -0.009(3) -0.002(3) -0.006(3)
C18 0.023(3) 0.065(5) 0.028(3) -0.015(3) 0.003(3) -0.014(3)
C19 0.056(4) 0.034(4) 0.031(4) -0.003(3) 0.000(3) -0.014(3)
C20 0.041(4) 0.093(6) 0.034(4) -0.002(4) -0.008(3) -0.035(4)
C21 0.051(3) 0.147(6) 0.054(3) -0.007(4) -0.011(3) -0.052(4)
C22 0.051(3) 0.147(6) 0.054(3) -0.007(4) -0.011(3) -0.052(4)
C23 0.042(4) 0.075(6) 0.040(4) -0.015(4) -0.015(3) -0.024(4)
C24 0.036(3) 0.026(4) 0.026(3) -0.009(3) 0.011(3) -0.006(3)
C25 0.038(4) 0.028(4) 0.029(3) 0.000(3) -0.004(3) -0.007(3)
C26 0.027(3) 0.027(4) 0.047(4) -0.001(3) 0.006(3) -0.006(3)
C27 0.042(4) 0.022(4) 0.032(4) 0.001(3) 0.013(3) -0.011(3)
C28 0.041(4) 0.023(4) 0.025(3) -0.005(3) 0.000(3) -0.011(3)
C29 0.054(4) 0.036(4) 0.037(4) -0.011(3) -0.006(3) -0.022(3)
C30 0.065(5) 0.037(4) 0.039(4) -0.010(3) 0.020(4) -0.003(4)
C31 0.037(4) 0.042(5) 0.079(6) 0.000(4) -0.002(4) -0.004(3)
C32 0.061(5) 0.055(5) 0.031(4) -0.004(3) -0.016(3) -0.016(4)
C33 0.106(7) 0.061(6) 0.065(5) -0.035(4) 0.048(5) -0.040(5)
C34 0.052(4) 0.048(5) 0.044(4) -0.002(4) 0.005(3) -0.018(4)
C35 0.043(4) 0.061(6) 0.075(5) -0.008(4) 0.018(4) -0.027(4)
C36 0.045(5) 0.146(9) 0.049(5) -0.045(5) -0.026(4) 0.008(5)
C37 0.052(5) 0.197(12) 0.065(6) -0.058(7) -0.021(5) 0.012(6)
C38 0.030(4) 0.068(6) 0.068(5) -0.023(4) -0.009(4) -0.011(4)
C39 0.024(3) 0.048(5) 0.047(4) -0.015(3) 0.002(3) 0.003(3)
C40 0.030(3) 0.023(4) 0.026(3) -0.005(3) 0.000(3) -0.005(3)
C41 0.034(3) 0.023(4) 0.027(3) -0.007(3) -0.002(3) -0.007(3)
C42 0.028(3) 0.022(4) 0.035(4) 0.000(3) 0.005(3) -0.007(3)
C43 0.040(4) 0.024(4) 0.019(3) 0.003(3) 0.000(3) -0.003(3)
C44 0.033(3) 0.025(4) 0.024(3) 0.003(3) -0.004(3) -0.002(3)
C45 0.057(4) 0.052(5) 0.046(4) -0.022(4) -0.009(4) -0.015(4)
C46 0.037(4) 0.054(5) 0.053(4) -0.009(4) 0.010(3) -0.013(4)
C47 0.068(5) 0.049(5) 0.025(4) -0.004(3) 0.010(3) -0.011(4)
C48 0.043(4) 0.043(4) 0.039(4) -0.002(3) -0.013(3) 0.004(3)
C49 0.041(4) 0.049(5) 0.066(5) -0.019(4) 0.009(4) -0.005(4)
C50 0.078(6) 0.080(6) 0.039(4) -0.012(4) 0.012(4) 0.000(5)
C51 0.044(4) 0.051(5) 0.071(5) -0.019(4) 0.027(4) -0.009(4)
N1 0.023(3) 0.033(3) 0.022(3) -0.008(2) -0.002(2) -0.007(2)
N2 0.027(3) 0.036(3) 0.018(2) -0.007(2) 0.001(2) -0.013(2)
O1 0.034(2) 0.048(3) 0.031(2) -0.003(2) -0.0080(19) -0.019(2)
O2 0.029(2) 0.045(3) 0.033(2) -0.012(2) -0.0107(19) -0.003(2)
Cl1 0.0366(9) 0.0415(10) 0.0304(8) -0.0143(7) -0.0057(7) -0.0043(7)
Cl2 0.0489(10) 0.0545(12) 0.0207(8) -0.0023(8) -0.0032(7) -0.0191(9)
Sc1 0.0237(6) 0.0281(7) 0.0198(6) -0.0043(5) -0.0033(5) -0.0067(5)
Sc2 0.0228(6) 0.0270(7) 0.0206(6) -0.0043(5) -0.0021(5) -0.0058(5)
Si1 0.0435(11) 0.0338(12) 0.0397(11) -0.0070(9) 0.0134(9) -0.0135(9)
Si2 0.0386(10) 0.0368(12) 0.0346(10) -0.0093(9) 0.0090(8) -0.0010(9)

loop_
_atom_type_symbol
_atom_type_description
_atom_type_scat_dispersion_real
_atom_type_scat_dispersion_imag
_atom_type_scat_source
C C 0.0033 0.0016 'International Tables Vol C Tables 4.2.6.8 and 6.1.1.4'
H H 0.0000 0.0000 'International Tables Vol C Tables 4.2.6.8 and 6.1.1.4'
N N 0.0061 0.0033 'International Tables Vol C Tables 4.2.6.8 and 6.1.1.4'
O O 0.0106 0.0060 'International Tables Vol C Tables 4.2.6.8 and 6.1.1.4'
Cl Cl 0.1484 0.1585 'International Tables Vol C Tables 4.2.6.8 and 6.1.1.4'
Sc Sc 0.2519 0.3716 'International Tables Vol C Tables 4.2.6.8 and 6.1.1.4'
Si Si 0.0817 0.0704 'International Tables Vol C Tables 4.2.6.8 and 6.1.1.4'

loop_
_geom_angle_atom_site_label_1
_geom_angle_atom_site_label_2
_geom_angle_atom_site_label_3
_geom_angle
_geom_angle_site_symmetry_1
_geom_angle_site_symmetry_3
_geom_angle_publ_flag
C2 C1 Sc1 106.7(3) . . ?
C4 C2 C8 116.9(5) . . ?
C4 C2 C1 125.2(5) . . ?
C8 C2 C1 117.9(5) . . ?
C5 C4 C2 121.1(5) . . ?
C6 C5 C4 122.9(5) . . ?
C5 C6 C7 115.5(5) . . ?
C5 C6 C11 123.6(5) . . ?
C7 C6 C11 120.8(5) . . ?
C8 C7 C6 122.2(5) . . ?
C7 C8 C2 121.3(5) . . ?
C7 C8 N1 122.6(5) . . ?
C2 C8 N1 116.1(5) . . ?
C12 C11 C16 117.5(5) . . ?
C12 C11 C6 122.4(5) . . ?
C16 C11 C6 120.1(5) . . ?
C13 C12 C11 121.6(5) . . ?
C12 C13 C14 122.4(5) . . ?
C15 C14 C13 115.1(5) . . ?
C15 C14 C17 119.6(5) . . ?
C13 C14 C17 125.2(5) . . ?
C16 C15 C14 123.0(5) . . ?
C16 C15 N2 121.8(5) . . ?
C14 C15 N2 115.2(5) . . ?
C15 C16 C11 120.4(5) . . ?
C14 C17 Sc2 108.2(3) . . ?
O1 C20 C21 107.2(5) . . ?
C22 C21 C20 105.4(6) . . ?
C23 C22 C21 110.0(6) . . ?
C22 C23 O1 106.9(5) . . ?
C28 C24 C25 105.8(5) . . ?
C28 C24 Si1 128.6(4) . . ?
C25 C24 Si1 122.1(4) . . ?
C28 C24 Sc1 74.5(3) . . ?
C25 C24 Sc1 72.5(3) . . ?
Si1 C24 Sc1 134.2(3) . . ?
C26 C25 C24 109.0(5) . . ?
C26 C25 C32 125.5(6) . . ?
C24 C25 C32 125.4(5) . . ?
C26 C25 Sc1 75.3(3) . . ?
C24 C25 Sc1 73.9(3) . . ?
C32 C25 Sc1 119.5(4) . . ?
C25 C26 C27 108.2(5) . . ?
C25 C26 C31 127.3(6) . . ?
C27 C26 C31 124.2(6) . . ?
C25 C26 Sc1 72.2(3) . . ?
C27 C26 Sc1 74.4(3) . . ?
C31 C26 Sc1 124.6(4) . . ?
C28 C27 C26 107.9(5) . . ?
C28 C27 C30 125.7(6) . . ?
C26 C27 C30 125.9(6) . . ?
C28 C27 Sc1 73.4(3) . . ?
C26 C27 Sc1 72.9(3) . . ?
C30 C27 Sc1 125.8(4) . . ?
C27 C28 C24 109.1(5) . . ?
C27 C28 C29 123.6(5) . . ?
C24 C28 C29 126.8(5) . . ?
C27 C28 Sc1 74.3(3) . . ?
C24 C28 Sc1 72.3(3) . . ?
C29 C28 Sc1 126.0(4) . . ?
C37 C36 O2 108.8(6) . . ?
C36 C37 C38 109.2(6) . . ?
C37 C38 C39 103.3(6) . . ?
O2 C39 C38 105.2(5) . . ?
C41 C40 C44 106.2(5) . . ?
C41 C40 Si2 123.9(4) . . ?
C44 C40 Si2 126.9(4) . . ?
C41 C40 Sc2 72.8(3) . . ?
C44 C40 Sc2 75.3(3) . . ?
Si2 C40 Sc2 132.4(3) . . ?
C42 C41 C40 109.8(5) . . ?
C42 C41 C45 120.3(5) . . ?
C40 C41 C45 129.7(5) . . ?
C42 C41 Sc2 76.2(3) . . ?
C40 C41 Sc2 73.9(3) . . ?
C45 C41 Sc2 120.2(4) . . ?
C41 C42 C43 107.2(5) . . ?
C41 C42 C46 127.1(5) . . ?
C43 C42 C46 125.6(5) . . ?
C41 C42 Sc2 71.0(3) . . ?
C43 C42 Sc2 74.7(3) . . ?
C46 C42 Sc2 122.8(4) . . ?
C44 C43 C42 108.6(5) . . ?
C44 C43 C47 125.8(5) . . ?
C42 C43 C47 124.9(5) . . ?
C44 C43 Sc2 73.0(3) . . ?
C42 C43 Sc2 72.9(3) . . ?
C47 C43 Sc2 127.6(4) . . ?
C43 C44 C40 108.2(5) . . ?
C43 C44 C48 123.3(5) . . ?
C40 C44 C48 127.9(5) . . ?
C43 C44 Sc2 74.8(3) . . ?
C40 C44 Sc2 71.3(3) . . ?
C48 C44 Sc2 126.1(4) . . ?
C8 N1 C9 112.8(4) . . ?
C8 N1 C10 109.2(4) . . ?
C9 N1 C10 107.3(5) . . ?
C8 N1 Sc1 103.8(3) . . ?
C9 N1 Sc1 112.8(3) . . ?
C10 N1 Sc1 111.0(3) . . ?
C15 N2 C18 113.9(4) . . ?
C15 N2 C19 109.7(4) . . ?
C18 N2 C19 107.2(5) . . ?
C15 N2 Sc2 104.1(3) . . ?
C18 N2 Sc2 114.1(4) . . ?
C19 N2 Sc2 107.7(3) . . ?
C20 O1 C23 108.7(4) . . ?
C20 O1 Sc1 126.7(3) . . ?
C23 O1 Sc1 124.5(3) . . ?
C39 O2 C36 106.8(5) . . ?
C39 O2 Sc2 126.4(3) . . ?
C36 O2 Sc2 126.4(4) . . ?
O1 Sc1 C1 84.12(17) . . ?
O1 Sc1 N1 127.56(16) . . ?
C1 Sc1 N1 71.00(17) . . ?
O1 Sc1 C25 96.47(17) . . ?
C1 Sc1 C25 136.5(2) . . ?
N1 Sc1 C25 133.28(18) . . ?
O1 Sc1 Cl1 82.72(11) . . ?
C1 Sc1 Cl1 132.37(17) . . ?
N1 Sc1 Cl1 81.68(11) . . ?
C25 Sc1 Cl1 90.50(15) . . ?
O1 Sc1 C24 130.14(17) . . ?
C1 Sc1 C24 127.4(2) . . ?
N1 Sc1 C24 100.94(18) . . ?
C25 Sc1 C24 33.67(18) . . ?
Cl1 Sc1 C24 95.05(14) . . ?
O1 Sc1 C26 81.78(18) . . ?
C1 Sc1 C26 105.9(2) . . ?
N1 Sc1 C26 148.58(19) . . ?
C25 Sc1 C26 32.57(18) . . ?
Cl1 Sc1 C26 117.07(16) . . ?
C24 Sc1 C26 54.99(18) . . ?
O1 Sc1 C28 133.64(18) . . ?
C1 Sc1 C28 94.4(2) . . ?
N1 Sc1 C28 94.65(17) . . ?
C25 Sc1 C28 54.55(19) . . ?
Cl1 Sc1 C28 126.76(14) . . ?
C24 Sc1 C28 33.20(17) . . ?
C26 Sc1 C28 54.00(19) . . ?
O1 Sc1 C27 102.28(18) . . ?
C1 Sc1 C27 82.9(2) . . ?
N1 Sc1 C27 118.71(19) . . ?
C25 Sc1 C27 54.27(19) . . ?
Cl1 Sc1 C27 144.63(14) . . ?
C24 Sc1 C27 54.79(18) . . ?
C26 Sc1 C27 32.69(19) . . ?
C28 Sc1 C27 32.32(18) . . ?
O2 Sc2 C17 83.58(17) . . ?
O2 Sc2 C41 92.32(17) . . ?
C17 Sc2 C41 132.0(2) . . ?
O2 Sc2 N2 128.26(16) . . ?
C17 Sc2 N2 70.79(17) . . ?
C41 Sc2 N2 138.08(18) . . ?
O2 Sc2 Cl2 83.63(11) . . ?
C17 Sc2 Cl2 132.19(16) . . ?
C41 Sc2 Cl2 94.35(14) . . ?
N2 Sc2 Cl2 81.99(11) . . ?
O2 Sc2 C40 125.20(17) . . ?
C17 Sc2 C40 131.63(19) . . ?
C41 Sc2 C40 33.28(17) . . ?
N2 Sc2 C40 104.88(17) . . ?
Cl2 Sc2 C40 92.48(14) . . ?
O2 Sc2 C44 136.41(18) . . ?
C17 Sc2 C44 98.3(2) . . ?
C41 Sc2 C44 54.44(19) . . ?
N2 Sc2 C44 92.33(18) . . ?
Cl2 Sc2 C44 121.91(14) . . ?
C40 Sc2 C44 33.47(17) . . ?
O2 Sc2 C42 82.67(17) . . ?
C17 Sc2 C42 99.7(2) . . ?
C41 Sc2 C42 32.79(17) . . ?
N2 Sc2 C42 144.15(17) . . ?
Cl2 Sc2 C42 123.96(15) . . ?
C40 Sc2 C42 54.98(18) . . ?
C44 Sc2 C42 53.95(18) . . ?
O2 Sc2 C43 107.16(17) . . ?
C17 Sc2 C43 81.7(2) . . ?
C41 Sc2 C43 53.96(18) . . ?
N2 Sc2 C43 112.28(17) . . ?
Cl2 Sc2 C43 145.99(14) . . ?
C40 Sc2 C43 54.64(18) . . ?
C44 Sc2 C43 32.16(17) . . ?
C42 Sc2 C43 32.40(18) . . ?
C35 Si1 C33 107.8(4) . . ?
C35 Si1 C24 113.2(3) . . ?
C33 Si1 C24 113.9(3) . . ?
C35 Si1 C34 105.5(3) . . ?
C33 Si1 C34 108.6(3) . . ?
C24 Si1 C34 107.4(3) . . ?
C49 Si2 C40 106.6(3) . . ?
C49 Si2 C50 107.1(4) . . ?
C40 Si2 C50 115.9(3) . . ?
C49 Si2 C51 107.3(3) . . ?
C40 Si2 C51 115.8(3) . . ?
C50 Si2 C51 103.5(3) . . ?

loop_
_geom_bond_atom_site_label_1
_geom_bond_atom_site_label_2
_geom_bond_distance
_geom_bond_site_symmetry_2
_geom_bond_publ_flag
C1 C2 1.486(7) . ?
C1 Sc1 2.266(5) . ?
C2 C4 1.394(7) . ?
C2 C8 1.408(7) . ?
C4 C5 1.393(7) . ?
C5 C6 1.386(8) . ?
C6 C7 1.417(7) . ?
C6 C11 1.474(7) . ?
C7 C8 1.378(7) . ?
C8 N1 1.462(6) . ?
C9 N1 1.478(6) . ?
C10 N1 1.500(7) . ?
C11 C12 1.388(7) . ?
C11 C16 1.400(7) . ?
C12 C13 1.377(7) . ?
C13 C14 1.414(7) . ?
C14 C15 1.396(7) . ?
C14 C17 1.466(7) . ?
C15 C16 1.394(7) . ?
C15 N2 1.466(6) . ?
C17 Sc2 2.265(5) . ?
C18 N2 1.478(7) . ?
C19 N2 1.479(7) . ?
C20 O1 1.445(7) . ?
C20 C21 1.488(9) . ?
C21 C22 1.470(10) . ?
C22 C23 1.429(9) . ?
C23 O1 1.471(7) . ?
C24 C28 1.433(7) . ?
C24 C25 1.438(8) . ?
C24 Si1 1.882(6) . ?
C24 Sc1 2.492(6) . ?
C25 C26 1.399(8) . ?
C25 C32 1.514(8) . ?
C25 Sc1 2.474(6) . ?
C26 C27 1.420(8) . ?
C26 C31 1.522(8) . ?
C26 Sc1 2.513(6) . ?
C27 C28 1.407(8) . ?
C27 C30 1.500(8) . ?
C27 Sc1 2.533(6) . ?
C28 C29 1.515(8) . ?
C28 Sc1 2.521(6) . ?
C33 Si1 1.865(7) . ?
C34 Si1 1.883(6) . ?
C35 Si1 1.864(7) . ?
C36 C37 1.399(10) . ?
C36 O2 1.458(7) . ?
C37 C38 1.462(10) . ?
C38 C39 1.519(8) . ?
C39 O2 1.453(6) . ?
C40 C41 1.414(7) . ?
C40 C44 1.442(7) . ?
C40 Si2 1.877(6) . ?
C40 Sc2 2.477(6) . ?
C41 C42 1.410(7) . ?
C41 C45 1.509(8) . ?
C41 Sc2 2.462(6) . ?
C42 C43 1.418(8) . ?
C42 C46 1.510(8) . ?
C42 Sc2 2.529(6) . ?
C43 C44 1.407(8) . ?
C43 C47 1.503(7) . ?
C43 Sc2 2.552(5) . ?
C44 C48 1.497(8) . ?
C44 Sc2 2.529(6) . ?
C49 Si2 1.862(7) . ?
C50 Si2 1.880(7) . ?
C51 Si2 1.889(7) . ?
N1 Sc1 2.454(4) . ?
N2 Sc2 2.465(5) . ?
O1 Sc1 2.262(4) . ?
O2 Sc2 2.262(4) . ?
Cl1 Sc1 2.4753(18) . ?
Cl2 Sc2 2.4732(17) . ?
